data_2237934
loop_
_publ_author_name
'Ahn, Seunghyun'
'Lee, Ha-Jin'
'Lim, Yoongho'
'Koh, Dongsoo'

_publ_section_title
;
 (<i>E</i>)-1-(3,5-Dimethoxyphenyl)-3-(3-methoxyphenyl)prop-2-en-1-one
;
_journal_coeditor_code LH5590
_journal_issue 5
_journal_name_full 'Acta Crystallographica Section E'
_journal_page_first o666
_journal_paper_doi 10.1107/S1600536813008982
_journal_volume 69
_journal_year 2013
_chemical_formula_iupac 'C18 H18 O4'
_chemical_formula_moiety 'C18 H18 O4'
_chemical_formula_sum 'C18 H18 O4'
_chemical_formula_weight 298.32
_chemical_name_systematic
;
(<i>E</i>)-1-(3,5-Dimethoxyphenyl)-3-(3-methoxyphenyl)prop-2-en-1-one
;
_space_group_IT_number 2
_symmetry_cell_setting triclinic
_symmetry_space_group_name_Hall '-P 1'
_symmetry_space_group_name_H-M 'P -1'
_atom_sites_solution_hydrogens geom
_atom_sites_solution_primary direct
_atom_sites_solution_secondary difmap
_audit_creation_method SHELXL-97
_cell_angle_alpha 95.395(3)
_cell_angle_beta 107.667(3)
_cell_angle_gamma 102.837(3)
_cell_formula_units_Z 2
_cell_length_a 8.2402(12)
_cell_length_b 9.1449(14)
_cell_length_c 10.8876(16)
_cell_measurement_reflns_used 1553
_cell_measurement_temperature 200(2)
_cell_measurement_theta_max 27.89
_cell_measurement_theta_min 2.32
_cell_volume 750.61(19)
_computing_cell_refinement 'SAINT (Bruker, 2000)'
_computing_data_collection 'SMART (Bruker, 2000)'
_computing_data_reduction 'SAINT (Bruker, 2000)'
_computing_molecular_graphics 'PLATON (Spek, 2009)'
_computing_publication_material 'SHELXTL (Sheldrick, 2008)'
_computing_structure_refinement 'SHELXTL (Sheldrick, 2008)'
_computing_structure_solution 'SHELXTL (Sheldrick, 2008)'
_diffrn_ambient_temperature 200(2)
_diffrn_measured_fraction_theta_full 0.992
_diffrn_measured_fraction_theta_max 0.992
_diffrn_measurement_device_type 'Bruker SMART CCD'
_diffrn_measurement_method '\f and \w scans'
_diffrn_radiation_monochromator graphite
_diffrn_radiation_source 'fine-focus sealed tube'
_diffrn_radiation_type MoK\a
_diffrn_radiation_wavelength 0.71073
_diffrn_reflns_av_R_equivalents 0.0278
_diffrn_reflns_av_sigmaI/netI 0.0669
_diffrn_reflns_limit_h_max 9
_diffrn_reflns_limit_h_min -7
_diffrn_reflns_limit_k_max 10
_diffrn_reflns_limit_k_min -9
_diffrn_reflns_limit_l_max 12
_diffrn_reflns_limit_l_min -12
_diffrn_reflns_number 4383
_diffrn_reflns_theta_full 25.00
_diffrn_reflns_theta_max 25.00
_diffrn_reflns_theta_min 1.99
_exptl_absorpt_coefficient_mu 0.093
_exptl_absorpt_correction_T_max 0.9890
_exptl_absorpt_correction_T_min 0.9700
_exptl_absorpt_correction_type multi-scan
_exptl_absorpt_process_details '(SADABS; Bruker, 2000)'
_exptl_crystal_colour 'pale yellow'
_exptl_crystal_density_diffrn 1.320
_exptl_crystal_density_method 'not measured'
_exptl_crystal_description block
_exptl_crystal_F_000 316
_exptl_crystal_size_max 0.33
_exptl_crystal_size_mid 0.26
_exptl_crystal_size_min 0.12
_refine_diff_density_max 0.202
_refine_diff_density_min -0.263
_refine_ls_extinction_method none
_refine_ls_goodness_of_fit_ref 0.984
_refine_ls_hydrogen_treatment constr
_refine_ls_matrix_type full
_refine_ls_number_parameters 202
_refine_ls_number_reflns 2619
_refine_ls_number_restraints 0
_refine_ls_restrained_S_all 0.984
_refine_ls_R_factor_all 0.0846
_refine_ls_R_factor_gt 0.0439
_refine_ls_shift/su_max 0.000
_refine_ls_shift/su_mean 0.000
_refine_ls_structure_factor_coef Fsqd
_refine_ls_weighting_details 'calc w=1/[\s^2^(Fo^2^)+(0.0394P)^2^] where P=(Fo^2^+2Fc^2^)/3'
_refine_ls_weighting_scheme calc
_refine_ls_wR_factor_gt 0.0846
_refine_ls_wR_factor_ref 0.1153
_reflns_number_gt 1531
_reflns_number_total 2619
_reflns_threshold_expression I>2\s(I)
_cod_data_source_file lh5590.cif
_cod_data_source_block I
_cod_database_code 2237934
_cod_database_fobs_code 2237934

loop_
_symmetry_equiv_pos_as_xyz
'x, y, z'
'-x, -y, -z'

loop_
_atom_site_type_symbol
_atom_site_label
_atom_site_fract_x
_atom_site_fract_y
_atom_site_fract_z
_atom_site_U_iso_or_equiv
_atom_site_adp_type
_atom_site_calc_flag
_atom_site_refinement_flags
_atom_site_occupancy
_atom_site_symmetry_multiplicity
C C1 0.0722(3) 0.0058(3) 0.7610(2) 0.0354(6) Uani d . 1 1
O O1 0.0527(2) -0.06317(18) 0.65288(16) 0.0503(5) Uani d . 1 1
C C2 -0.0008(3) 0.1386(3) 0.7724(2) 0.0385(6) Uani d . 1 1
H H2 -0.0059 0.1771 0.8549 0.046 Uiso calc R 1 1
C C3 -0.0595(3) 0.2054(3) 0.6708(2) 0.0355(6) Uani d . 1 1
H H3 -0.0560 0.1615 0.5893 0.043 Uiso calc R 1 1
C C4 -0.1290(3) 0.3399(2) 0.6711(2) 0.0338(6) Uani d . 1 1
C C5 -0.1565(3) 0.4081(3) 0.7811(2) 0.0413(6) Uani d . 1 1
H H5 -0.1313 0.3665 0.8594 0.050 Uiso calc R 1 1
C C6 -0.2199(3) 0.5353(3) 0.7760(2) 0.0435(7) Uani d . 1 1
H H6 -0.2397 0.5798 0.8508 0.052 Uiso calc R 1 1
C C7 -0.2555(3) 0.6000(3) 0.6635(2) 0.0407(6) Uani d . 1 1
H H7 -0.2990 0.6879 0.6611 0.049 Uiso calc R 1 1
C C8 -0.2268(3) 0.5343(3) 0.5553(2) 0.0359(6) Uani d . 1 1
O O2 -0.2555(2) 0.58787(18) 0.43929(15) 0.0456(5) Uani d . 1 1
C C9 -0.3268(3) 0.7168(3) 0.4271(2) 0.0462(7) Uani d . 1 1
H H9A -0.4436 0.6916 0.4371 0.069 Uiso calc R 1 1
H H9B -0.3375 0.7444 0.3407 0.069 Uiso calc R 1 1
H H9C -0.2481 0.8028 0.4952 0.069 Uiso calc R 1 1
C C10 -0.1656(3) 0.4048(2) 0.5588(2) 0.0341(6) Uani d . 1 1
H H10 -0.1485 0.3597 0.4831 0.041 Uiso calc R 1 1
C C11 0.1748(3) -0.0419(3) 0.8812(2) 0.0325(6) Uani d . 1 1
C C12 0.2212(3) -0.1790(2) 0.8674(2) 0.0323(6) Uani d . 1 1
H H12 0.1800 -0.2429 0.7842 0.039 Uiso calc R 1 1
C C13 0.3267(3) -0.2205(2) 0.9747(2) 0.0329(6) Uani d . 1 1
O O3 0.3825(2) -0.35105(17) 0.97449(15) 0.0466(5) Uani d . 1 1
C C14 0.3448(4) -0.4415(3) 0.8493(2) 0.0493(7) Uani d . 1 1
H H14A 0.2167 -0.4794 0.8067 0.074 Uiso calc R 1 1
H H14B 0.3970 -0.5278 0.8611 0.074 Uiso calc R 1 1
H H14C 0.3951 -0.3791 0.7947 0.074 Uiso calc R 1 1
C C15 0.3874(3) -0.1279(2) 1.0980(2) 0.0342(6) Uani d . 1 1
H H15 0.4604 -0.1577 1.1718 0.041 Uiso calc R 1 1
C C16 0.3407(3) 0.0062(3) 1.1115(2) 0.0321(6) Uani d . 1 1
O O4 0.3951(2) 0.10519(17) 1.22797(15) 0.0441(5) Uani d . 1 1
C C17 0.5018(4) 0.0614(3) 1.3408(2) 0.0491(7) Uani d . 1 1
H H17A 0.4375 -0.0362 1.3542 0.074 Uiso calc R 1 1
H H17B 0.5295 0.1393 1.4177 0.074 Uiso calc R 1 1
H H17C 0.6116 0.0510 1.3279 0.074 Uiso calc R 1 1
C C18 0.2335(3) 0.0503(3) 1.0033(2) 0.0349(6) Uani d . 1 1
H H18 0.2008 0.1428 1.0131 0.042 Uiso calc R 1 1

loop_
_atom_site_aniso_label
_atom_site_aniso_U_11
_atom_site_aniso_U_22
_atom_site_aniso_U_33
_atom_site_aniso_U_12
_atom_site_aniso_U_13
_atom_site_aniso_U_23
C1 0.0339(15) 0.0363(14) 0.0369(15) 0.0102(12) 0.0112(13) 0.0105(12)
O1 0.0648(14) 0.0511(11) 0.0357(11) 0.0269(10) 0.0094(10) 0.0079(9)
C2 0.0385(16) 0.0407(15) 0.0398(15) 0.0142(13) 0.0146(13) 0.0088(12)
C3 0.0323(15) 0.0366(14) 0.0396(15) 0.0115(12) 0.0115(13) 0.0117(11)
C4 0.0272(14) 0.0336(14) 0.0406(15) 0.0078(11) 0.0114(12) 0.0069(11)
C5 0.0418(16) 0.0444(15) 0.0401(15) 0.0131(13) 0.0146(14) 0.0118(12)
C6 0.0485(18) 0.0438(16) 0.0443(16) 0.0163(14) 0.0213(14) 0.0069(13)
C7 0.0427(17) 0.0354(15) 0.0482(16) 0.0174(13) 0.0158(14) 0.0078(12)
C8 0.0330(15) 0.0375(15) 0.0388(15) 0.0129(12) 0.0102(13) 0.0113(12)
O2 0.0589(13) 0.0466(11) 0.0424(11) 0.0297(9) 0.0186(10) 0.0166(8)
C9 0.0516(18) 0.0417(16) 0.0501(17) 0.0249(14) 0.0123(15) 0.0168(13)
C10 0.0353(15) 0.0354(14) 0.0342(14) 0.0126(12) 0.0123(12) 0.0081(11)
C11 0.0292(14) 0.0365(14) 0.0313(14) 0.0071(11) 0.0101(12) 0.0063(11)
C12 0.0325(14) 0.0287(13) 0.0342(14) 0.0077(11) 0.0096(12) 0.0040(11)
C13 0.0361(15) 0.0306(13) 0.0360(14) 0.0148(12) 0.0117(12) 0.0110(11)
O3 0.0637(13) 0.0386(10) 0.0405(10) 0.0267(10) 0.0127(10) 0.0056(8)
C14 0.0572(19) 0.0384(15) 0.0497(17) 0.0190(14) 0.0129(15) -0.0035(13)
C15 0.0348(15) 0.0396(15) 0.0300(14) 0.0115(12) 0.0107(12) 0.0112(11)
C16 0.0325(14) 0.0352(14) 0.0297(13) 0.0101(12) 0.0110(12) 0.0051(11)
O4 0.0544(12) 0.0433(10) 0.0340(10) 0.0195(9) 0.0105(9) 0.0016(8)
C17 0.0529(18) 0.0585(18) 0.0314(15) 0.0178(15) 0.0069(14) 0.0031(13)
C18 0.0347(15) 0.0342(14) 0.0412(15) 0.0135(12) 0.0158(13) 0.0113(12)

loop_
_atom_type_symbol
_atom_type_description
_atom_type_scat_dispersion_real
_atom_type_scat_dispersion_imag
_atom_type_scat_source
C C 0.0033 0.0016 'International Tables Vol C Tables 4.2.6.8 and 6.1.1.4'
H H 0.0000 0.0000 'International Tables Vol C Tables 4.2.6.8 and 6.1.1.4'
O O 0.0106 0.0060 'International Tables Vol C Tables 4.2.6.8 and 6.1.1.4'

loop_
_geom_angle_atom_site_label_1
_geom_angle_atom_site_label_2
_geom_angle_atom_site_label_3
_geom_angle
O1 C1 C2 120.5(2)
O1 C1 C11 119.6(2)
C2 C1 C11 119.9(2)
C3 C2 C1 122.0(2)
C3 C2 H2 119.0
C1 C2 H2 119.0
C2 C3 C4 126.9(2)
C2 C3 H3 116.6
C4 C3 H3 116.6
C10 C4 C5 118.3(2)
C10 C4 C3 118.9(2)
C5 C4 C3 122.7(2)
C6 C5 C4 120.1(2)
C6 C5 H5 120.0
C4 C5 H5 120.0
C5 C6 C7 121.2(2)
C5 C6 H6 119.4
C7 C6 H6 119.4
C8 C7 C6 118.9(2)
C8 C7 H7 120.5
C6 C7 H7 120.5
O2 C8 C7 124.4(2)
O2 C8 C10 115.29(19)
C7 C8 C10 120.3(2)
C8 O2 C9 118.08(17)
O2 C9 H9A 109.5
O2 C9 H9B 109.5
H9A C9 H9B 109.5
O2 C9 H9C 109.5
H9A C9 H9C 109.5
H9B C9 H9C 109.5
C8 C10 C4 121.2(2)
C8 C10 H10 119.4
C4 C10 H10 119.4
C18 C11 C12 120.0(2)
C18 C11 C1 121.7(2)
C12 C11 C1 118.1(2)
C13 C12 C11 119.5(2)
C13 C12 H12 120.2
C11 C12 H12 120.2
C12 C13 O3 125.4(2)
C12 C13 C15 120.8(2)
O3 C13 C15 113.8(2)
C13 O3 C14 116.83(18)
O3 C14 H14A 109.5
O3 C14 H14B 109.5
H14A C14 H14B 109.5
O3 C14 H14C 109.5
H14A C14 H14C 109.5
H14B C14 H14C 109.5
C16 C15 C13 119.6(2)
C16 C15 H15 120.2
C13 C15 H15 120.2
C15 C16 O4 123.8(2)
C15 C16 C18 120.3(2)
O4 C16 C18 115.8(2)
C16 O4 C17 117.02(18)
O4 C17 H17A 109.5
O4 C17 H17B 109.5
H17A C17 H17B 109.5
O4 C17 H17C 109.5
H17A C17 H17C 109.5
H17B C17 H17C 109.5
C11 C18 C16 119.7(2)
C11 C18 H18 120.2
C16 C18 H18 120.2

loop_
_geom_bond_atom_site_label_1
_geom_bond_atom_site_label_2
_geom_bond_distance
C1 O1 1.229(2)
C1 C2 1.481(3)
C1 C11 1.489(3)
C2 C3 1.329(3)
C2 H2 0.9500
C3 C4 1.467(3)
C3 H3 0.9500
C4 C10 1.389(3)
C4 C5 1.401(3)
C5 C6 1.376(3)
C5 H5 0.9500
C6 C7 1.390(3)
C6 H6 0.9500
C7 C8 1.379(3)
C7 H7 0.9500
C8 O2 1.370(2)
C8 C10 1.385(3)
O2 C9 1.429(2)
C9 H9A 0.9800
C9 H9B 0.9800
C9 H9C 0.9800
C10 H10 0.9500
C11 C18 1.390(3)
C11 C12 1.397(3)
C12 C13 1.371(3)
C12 H12 0.9500
C13 O3 1.371(2)
C13 C15 1.400(3)
O3 C14 1.433(2)
C14 H14A 0.9800
C14 H14B 0.9800
C14 H14C 0.9800
C15 C16 1.373(3)
C15 H15 0.9500
C16 O4 1.373(2)
C16 C18 1.395(3)
O4 C17 1.426(3)
C17 H17A 0.9800
C17 H17B 0.9800
C17 H17C 0.9800
C18 H18 0.9500

loop_
_geom_hbond_atom_site_label_D
_geom_hbond_atom_site_label_H
_geom_hbond_atom_site_label_A
_geom_hbond_site_symmetry_A
_geom_hbond_distance_DH
_geom_hbond_distance_HA
_geom_hbond_distance_DA
_geom_hbond_angle_DHA
C7 H7 O4 2_567 0.95 2.55 3.405(3) 150.5
C9 H9C O1 1_565 0.98 2.50 3.388(3) 150.1

loop_
_geom_torsion_atom_site_label_1
_geom_torsion_atom_site_label_2
_geom_torsion_atom_site_label_3
_geom_torsion_atom_site_label_4
_geom_torsion
O1 C1 C2 C3 -12.8(4)
C11 C1 C2 C3 165.3(2)
C1 C2 C3 C4 -177.9(2)
C2 C3 C4 C10 172.7(2)
C2 C3 C4 C5 -5.9(4)
C10 C4 C5 C6 0.6(4)
C3 C4 C5 C6 179.2(2)
C4 C5 C6 C7 -0.9(4)
C5 C6 C7 C8 0.2(4)
C6 C7 C8 O2 -179.5(2)
C6 C7 C8 C10 0.9(4)
C7 C8 O2 C9 -2.6(4)
C10 C8 O2 C9 177.0(2)
O2 C8 C10 C4 179.2(2)
C7 C8 C10 C4 -1.2(4)
C5 C4 C10 C8 0.4(4)
C3 C4 C10 C8 -178.2(2)
O1 C1 C11 C18 165.7(2)
C2 C1 C11 C18 -12.4(3)
O1 C1 C11 C12 -10.3(3)
C2 C1 C11 C12 171.6(2)
C18 C11 C12 C13 -0.8(3)
C1 C11 C12 C13 175.2(2)
C11 C12 C13 O3 -179.6(2)
C11 C12 C13 C15 0.4(3)
C12 C13 O3 C14 7.9(3)
C15 C13 O3 C14 -172.10(19)
C12 C13 C15 C16 0.0(3)
O3 C13 C15 C16 -180.0(2)
C13 C15 C16 O4 -179.33(19)
C13 C15 C16 C18 0.0(3)
C15 C16 O4 C17 -2.0(3)
C18 C16 O4 C17 178.7(2)
C12 C11 C18 C16 0.8(3)
C1 C11 C18 C16 -175.1(2)
C15 C16 C18 C11 -0.4(3)
O4 C16 C18 C11 178.96(19)
